data_7716788
loop_
_publ_author_name
'Rumi, Sultana P.'
'Zakharov, Lev N.'
'Desnoyer, Addison N.'

_publ_section_title
;
 A twist on a classic scaffold: rational design of a new bimetallic
 platform.
;
_journal_issue 47
_journal_name_full 'Dalton transactions (Cambridge, England : 2003)'
_journal_page_first 18828
_journal_page_last 18833
_journal_paper_doi 10.1039/d4dt01840k
_journal_volume 53
_journal_year 2024
_chemical_formula_moiety 'C23 H52 Cl N3 Si2 V, C3 H7'
_chemical_formula_sum 'C26 H59 Cl N3 Si2 V'
_chemical_formula_weight 556.33
_space_group_crystal_system triclinic
_space_group_IT_number 2
_space_group_name_Hall '-P 1'
_space_group_name_H-M_alt 'P -1'
_atom_sites_solution_hydrogens geom
_atom_sites_solution_primary iterative
_audit_creation_date 2024-06-19
_audit_creation_method
;
Olex2 1.5
(compiled 2024.01.12 svn.r2f8d729c for OlexSys, GUI svn.r6928)
;
_audit_update_record
;
2024-06-24 deposited with the CCDC.	2024-07-31 downloaded from the CCDC.
;
_cell_angle_alpha 99.871(2)
_cell_angle_beta 98.470(2)
_cell_angle_gamma 97.611(2)
_cell_formula_units_Z 2
_cell_length_a 7.9740(2)
_cell_length_b 12.5557(3)
_cell_length_c 16.7867(3)
_cell_measurement_reflns_used 10636
_cell_measurement_temperature 172.99(10)
_cell_measurement_theta_max 75.8120
_cell_measurement_theta_min 2.7130
_cell_volume 1616.14(7)
_computing_cell_refinement 'CrysAlisPro 1.171.41.123a (Rigaku OD, 2022)'
_computing_data_collection 'CrysAlisPro 1.171.41.123a (Rigaku OD, 2022)'
_computing_data_reduction 'CrysAlisPro 1.171.41.123a (Rigaku OD, 2022)'
_computing_molecular_graphics 'Olex2 1.5 (Dolomanov et al., 2009)'
_computing_publication_material 'Olex2 1.5 (Dolomanov et al., 2009)'
_computing_structure_refinement 'SHELXL 2019/3 (Sheldrick, 2015)'
_computing_structure_solution 'olex2.solve 1.5 (Bourhis et al., 2015)'
_diffrn_ambient_environment N~2~
_diffrn_ambient_temperature 172.99(10)
_diffrn_detector 'Hybrid Pixel Array Detector'
_diffrn_detector_area_resol_mean 10.0000
_diffrn_detector_type HyPix
_diffrn_measured_fraction_theta_full 0.995
_diffrn_measured_fraction_theta_max 0.952
_diffrn_measurement_details
;
List of Runs (angles in degrees, time in seconds):

  # Type    Start    End  Width  t~exp~   \w     \q     \k     \f   Frames
#--------------------------------------------------------------------------
  1  \w     88.00 114.00   0.50    0.40    --   47.14  77.00 150.00   52
  2  \w     91.00 174.00   0.50    1.20    --  104.22  15.00 120.00  166
  3  \w    117.00 154.00   0.50    1.20    --  104.22   0.00  90.00   74
  4  \w     32.00  84.00   0.50    1.20    --  104.22   0.00  90.00  104
  5  \w    142.00 178.00   0.50    1.20    --  104.22  15.00-150.00   72
  6  \w     98.00 175.00   0.50    1.20    --  104.22  45.00-180.00  154
  7  \w     94.00 120.00   0.50    1.20    --  104.22  15.00-150.00   52
  8  \w    -72.00  24.00   0.50    0.40    --  -47.14  87.00  87.00  192
  9  \w    -88.00 -62.00   0.50    1.20    --  -86.25  87.00  87.00   52
 10  \w    -54.00 -28.00   0.50    1.20    --  -86.25  87.00  87.00   52
 11  \w    -41.00   3.00   0.50    0.40    --  -47.14  37.00  30.00   88
 12  \w    -22.00  26.00   0.50    0.40    --  -47.14  19.00 150.00   96
 13  \w    -11.00  14.00   0.50    0.40    --  -47.14  19.00   0.00   50
 14  \w    -21.00  15.00   0.50    0.40    --  -47.14  19.00-120.00   72
 15  \w   -158.00-108.00   0.50    1.20    --  -86.25 -94.00 -60.00  100
 16  \w   -120.00 -88.00   0.50    1.20    --  -86.25 -87.00 -29.00   64
 17  \w   -159.00 -85.00   0.50    1.20    --  -86.25 -77.00  60.00  148
 18  \w   -115.00 -90.00   0.50    0.40    --  -47.14 -77.00  90.00   50
 19  \w   -111.00 -86.00   0.50    0.40    --  -47.14 -77.00  30.00   50
 20  \w     32.00  68.00   0.50    1.20    --  104.22 -61.00  30.00   72
 21  \w     32.00  98.00   0.50    1.20    --  104.22 -77.00 120.00  132
 22  \w    113.00 139.00   0.50    1.20    --  104.22  87.00  87.00   52
 23  \w    143.00 170.00   0.50    1.20    --  104.22  87.00  87.00   54
 24  \w     35.00  71.00   0.50    1.20    --  104.22 -61.00  60.00   72
 25  \w     32.00  57.00   0.50    1.20    --  104.22 -61.00 120.00   50
 26  \w     42.00  94.00   0.50    1.20    --  104.22 -77.00 -30.00  104
 27  \w     32.00  71.00   0.50    1.20    --  104.22 -61.00 -30.00   78
 28  \w     33.00 102.00   0.50    1.20    --  104.22 -77.00 -90.00  138
 29  \w     32.00  86.00   0.50    1.20    --  104.22 -77.00-150.00  108
 30  \w     65.00 106.00   0.50    1.20    --  104.22 -94.00 -90.00   82
 31  \w     57.00 106.00   0.50    1.20    --  104.22 -94.00-150.00   98
 32  \w     32.00  62.00   0.50    1.20    --  104.22 -94.00 -90.00   60
 33  \w     57.00  82.00   0.50    1.20    --  104.22 -87.00 -29.00   50
 34  \w      5.00  58.00   0.50    0.40    --   47.14 -87.00 -29.00  106
 35  \w     54.00 103.00   0.50    1.20    --  104.22 -94.00  30.00   98
 36  \w     68.00 105.00   0.50    1.20    --  104.22 -94.00 120.00   74
;
_diffrn_measurement_device 'four-circle diffractometer'
_diffrn_measurement_device_type 'XtaLAB Synergy, Dualflex, HyPix'
_diffrn_measurement_method '\w scans'
_diffrn_orient_matrix_type 'CrysAlisPro convention (1999,Acta A55,543-557)'
_diffrn_orient_matrix_UB_11 -0.1395976000
_diffrn_orient_matrix_UB_12 -0.0570017000
_diffrn_orient_matrix_UB_13 -0.0740654000
_diffrn_orient_matrix_UB_21 0.1357708000
_diffrn_orient_matrix_UB_22 -0.0545666000
_diffrn_orient_matrix_UB_23 -0.0411554000
_diffrn_orient_matrix_UB_31 -0.0354730000
_diffrn_orient_matrix_UB_32 -0.0984934000
_diffrn_orient_matrix_UB_33 0.0420588000
_diffrn_radiation_monochromator mirror
_diffrn_radiation_probe x-ray
_diffrn_radiation_type 'Cu K\a'
_diffrn_radiation_wavelength 1.54184
_diffrn_reflns_av_R_equivalents 0.0433
_diffrn_reflns_av_unetI/netI 0.0460
_diffrn_reflns_Laue_measured_fraction_full 0.995
_diffrn_reflns_Laue_measured_fraction_max 0.952
_diffrn_reflns_limit_h_max 9
_diffrn_reflns_limit_h_min -10
_diffrn_reflns_limit_k_max 13
_diffrn_reflns_limit_k_min -15
_diffrn_reflns_limit_l_max 21
_diffrn_reflns_limit_l_min -18
_diffrn_reflns_number 18382
_diffrn_reflns_point_group_measured_fraction_full 0.995
_diffrn_reflns_point_group_measured_fraction_max 0.952
_diffrn_reflns_theta_full 67.684
_diffrn_reflns_theta_max 76.170
_diffrn_reflns_theta_min 2.713
_diffrn_source 'micro-focus sealed X-ray tube'
_diffrn_source_type 'PhotonJet (Cu) X-ray Source'
_exptl_absorpt_coefficient_mu 4.155
_exptl_absorpt_correction_T_max 1.00000
_exptl_absorpt_correction_T_min 0.65878
_exptl_absorpt_correction_type multi-scan
_exptl_absorpt_process_details
;
CrysAlisPro 1.171.41.123a (Rigaku Oxford Diffraction, 2022)
Empirical absorption correction using spherical harmonics,
implemented in SCALE3 ABSPACK scaling algorithm.
;
_exptl_crystal_colour violet
_exptl_crystal_colour_primary violet
_exptl_crystal_density_diffrn 1.143
_exptl_crystal_description block
_exptl_crystal_F_000 608
_exptl_crystal_size_max 0.4
_exptl_crystal_size_mid 0.2
_exptl_crystal_size_min 0.02
_refine_diff_density_max 0.387
_refine_diff_density_min -0.350
_refine_diff_density_rms 0.058
_refine_ls_extinction_method none
_refine_ls_goodness_of_fit_ref 1.058
_refine_ls_hydrogen_treatment constr
_refine_ls_matrix_type full
_refine_ls_number_parameters 311
_refine_ls_number_reflns 6426
_refine_ls_number_restraints 0
_refine_ls_restrained_S_all 1.058
_refine_ls_R_factor_all 0.0452
_refine_ls_R_factor_gt 0.0325
_refine_ls_shift/su_max 0.001
_refine_ls_shift/su_mean 0.000
_refine_ls_structure_factor_coef Fsqd
_refine_ls_weighting_details 'w=1/[\s^2^(Fo^2^)+(0.0323P)^2^+0.9622P] where P=(Fo^2^+2Fc^2^)/3'
_refine_ls_weighting_scheme calc
_refine_ls_wR_factor_gt 0.0786
_refine_ls_wR_factor_ref 0.0932
_reflns_Friedel_coverage 0.000
_reflns_number_gt 5414
_reflns_number_total 6426
_reflns_threshold_expression 'I > 2\s(I)'
_cod_data_source_file d4dt01840k2.cif
_cod_data_source_block and022_auto
_cod_depositor_comments 'Adding full bibliography for 7716783--7716789.cif.'
_cod_original_cell_volume 1616.14(6)
_cod_database_code 7716788
_shelx_shelxl_version_number 2019/3
_chemical_oxdiff_formula C50H112N6Si4V2Cl2
_shelx_space_group_comment
;
The symmetry employed for this shelxl refinement is uniquely defined
by the following loop, which should always be used as a source of
symmetry information in preference to the above space-group names.
They are only intended as comments.
;
_shelx_estimated_absorpt_t_max 0.922
_shelx_estimated_absorpt_t_min 0.287
_olex2_refinement_description
;
1. Fixed Uiso
 At 1.2 times of:
  All C(H) groups, All C(H,H) groups
 At 1.5 times of:
  All C(H,H,H) groups
2.a Ternary CH refined with riding coordinates:
 C18(H18), C6(H6), C9(H9), C12(H12), C21(H21), C15(H15)
2.b Secondary CH2 refined with riding coordinates:
 C5(H5A,H5B), C2(H2A,H2B), C4(H4A,H4B), C1(H1A,H1B), C3(H3A,H3B), C25(H25A,
 H25B), C24(H24A,H24B)
2.c Idealised Me refined as rotating group:
 C7(H7A,H7B,H7C), C10(H10A,H10B,H10C), C11(H11A,H11B,H11C), C14(H14A,H14B,
 H14C), C13(H13A,H13B,H13C), C19(H19A,H19B,H19C), C20(H20A,H20B,H20C), C23(H23A,
 H23B,H23C), C8(H8A,H8B,H8C), C17(H17A,H17B,H17C), C22(H22A,H22B,H22C),
 C16(H16A,H16B,H16C), C26(H26A,H26B,H26C)
;
_olex2_submission_special_instructions 'No special instructions were received'
_oxdiff_exptl_absorpt_empirical_details
;
Empirical correction (ABSPACK) includes:
- Absorption correction using spherical harmonics
- Frame scaling
;
_oxdiff_exptl_absorpt_empirical_full_max 2.534
_oxdiff_exptl_absorpt_empirical_full_min 0.508

loop_
_space_group_symop_operation_xyz
'x, y, z'
'-x, -y, -z'

loop_
_atom_site_label
_atom_site_type_symbol
_atom_site_fract_x
_atom_site_fract_y
_atom_site_fract_z
_atom_site_U_iso_or_equiv
_atom_site_adp_type
_atom_site_occupancy
_atom_site_site_symmetry_order
_atom_site_calc_flag
_atom_site_refinement_flags_posn
_atom_site_refinement_flags_adp
_atom_site_refinement_flags_occupancy
_atom_site_disorder_assembly
_atom_site_disorder_group
V1 V 0.43914(4) 0.39083(2) 0.30190(2) 0.01890(9) Uani 1 1 d . . . . .
Cl1 Cl 0.68610(6) 0.34247(4) 0.36448(3) 0.02987(12) Uani 1 1 d . . . . .
Si2 Si 0.52917(6) 0.60679(4) 0.21725(3) 0.02147(12) Uani 1 1 d . . . . .
Si1 Si 0.20041(7) 0.15689(4) 0.19189(3) 0.02401(12) Uani 1 1 d . . . . .
N3 N 0.4352(2) 0.53852(13) 0.28593(9) 0.0220(3) Uani 1 1 d . . . . .
N1 N 0.3223(2) 0.43896(12) 0.40667(9) 0.0206(3) Uani 1 1 d . . . . .
N2 N 0.2398(2) 0.27808(13) 0.26514(9) 0.0236(3) Uani 1 1 d . . . . .
C5 C 0.3709(3) 0.60922(16) 0.35036(12) 0.0266(4) Uani 1 1 d . . . . .
H5A H 0.306942 0.661315 0.325584 0.032 Uiso 1 1 calc R U . . .
H5B H 0.469128 0.652097 0.391391 0.032 Uiso 1 1 calc R U . . .
C2 C 0.1748(3) 0.34865(17) 0.39987(12) 0.0275(4) Uani 1 1 d . . . . .
H2A H 0.085389 0.377130 0.428659 0.033 Uiso 1 1 calc R U . . .
H2B H 0.214978 0.289721 0.426302 0.033 Uiso 1 1 calc R U . . .
C4 C 0.2542(3) 0.54103(16) 0.39233(12) 0.0263(4) Uani 1 1 d . . . . .
H4A H 0.243013 0.585025 0.445600 0.032 Uiso 1 1 calc R U . . .
H4B H 0.138542 0.520841 0.357906 0.032 Uiso 1 1 calc R U . . .
C18 C 0.4136(3) 0.11730(17) 0.17116(13) 0.0317(5) Uani 1 1 d . . . . .
H18 H 0.491745 0.187433 0.173613 0.038 Uiso 1 1 calc R U . . .
C1 C 0.4267(2) 0.45229(15) 0.49010(11) 0.0232(4) Uani 1 1 d . . . . .
H1A H 0.474190 0.384124 0.494462 0.028 Uiso 1 1 calc R U . . .
H1B H 0.350758 0.462745 0.531464 0.028 Uiso 1 1 calc R U . . .
C6 C 0.7382(3) 0.69889(16) 0.26930(13) 0.0298(4) Uani 1 1 d . . . . .
H6 H 0.797917 0.719280 0.224389 0.036 Uiso 1 1 calc R U . . .
C9 C 0.5708(3) 0.49885(16) 0.13176(12) 0.0271(4) Uani 1 1 d . . . . .
H9 H 0.469999 0.487041 0.086284 0.033 Uiso 1 1 calc R U . . .
C3 C 0.0997(2) 0.30296(17) 0.31053(12) 0.0282(4) Uani 1 1 d . . . . .
H3A H 0.016187 0.235439 0.305740 0.034 Uiso 1 1 calc R U . . .
H3B H 0.038579 0.357062 0.286862 0.034 Uiso 1 1 calc R U . . .
C12 C 0.3794(3) 0.69403(17) 0.17206(13) 0.0312(4) Uani 1 1 d . . . . .
H12 H 0.372095 0.756084 0.216865 0.037 Uiso 1 1 calc R U . . .
C21 C 0.0676(3) 0.04519(18) 0.23053(15) 0.0388(5) Uani 1 1 d . . . . .
H21 H -0.045956 0.069444 0.234301 0.047 Uiso 1 1 calc R U . . .
C7 C 0.8580(3) 0.6392(2) 0.31863(16) 0.0430(6) Uani 1 1 d . . . . .
H7A H 0.807937 0.621297 0.365573 0.064 Uiso 1 1 calc R U . . .
H7B H 0.969754 0.686336 0.338430 0.064 Uiso 1 1 calc R U . . .
H7C H 0.873341 0.571490 0.283562 0.064 Uiso 1 1 calc R U . . .
C15 C 0.0675(3) 0.17463(19) 0.09249(13) 0.0364(5) Uani 1 1 d . . . . .
H15 H 0.057004 0.104917 0.051713 0.044 Uiso 1 1 calc R U . . .
C10 C 0.7303(3) 0.5313(2) 0.09531(15) 0.0426(6) Uani 1 1 d . . . . .
H10A H 0.724379 0.601382 0.077648 0.064 Uiso 1 1 calc R U . . .
H10B H 0.735370 0.474770 0.047997 0.064 Uiso 1 1 calc R U . . .
H10C H 0.833315 0.538615 0.136916 0.064 Uiso 1 1 calc R U . . .
C11 C 0.5784(3) 0.38895(17) 0.15820(13) 0.0324(5) Uani 1 1 d . . . . .
H11A H 0.670608 0.397978 0.205548 0.049 Uiso 1 1 calc R U . . .
H11B H 0.600984 0.335677 0.112708 0.049 Uiso 1 1 calc R U . . .
H11C H 0.468386 0.362629 0.173311 0.049 Uiso 1 1 calc R U . . .
C14 C 0.1972(3) 0.6305(2) 0.14044(15) 0.0403(5) Uani 1 1 d . . . . .
H14A H 0.122534 0.679526 0.119974 0.060 Uiso 1 1 calc R U . . .
H14B H 0.152569 0.601883 0.185295 0.060 Uiso 1 1 calc R U . . .
H14C H 0.199936 0.569500 0.095846 0.060 Uiso 1 1 calc R U . . .
C13 C 0.4500(4) 0.7436(2) 0.10360(16) 0.0454(6) Uani 1 1 d . . . . .
H13A H 0.458854 0.684610 0.058689 0.068 Uiso 1 1 calc R U . . .
H13B H 0.564010 0.787070 0.125600 0.068 Uiso 1 1 calc R U . . .
H13C H 0.372268 0.790817 0.082923 0.068 Uiso 1 1 calc R U . . .
C25 C 0.5833(4) 1.0087(2) 0.48371(16) 0.0496(7) Uani 1 1 d . . . . .
H25A H 0.557280 0.989064 0.423008 0.060 Uiso 1 1 calc R U . . .
H25B H 0.657591 0.957887 0.503164 0.060 Uiso 1 1 calc R U . . .
C19 C 0.4024(4) 0.0496(2) 0.08500(17) 0.0534(7) Uani 1 1 d . . . . .
H19A H 0.314960 -0.015826 0.076671 0.080 Uiso 1 1 calc R U . . .
H19B H 0.514026 0.027483 0.079170 0.080 Uiso 1 1 calc R U . . .
H19C H 0.371073 0.093719 0.043987 0.080 Uiso 1 1 calc R U . . .
C20 C 0.5028(3) 0.0605(2) 0.23522(17) 0.0453(6) Uani 1 1 d . . . . .
H20A H 0.510237 0.104378 0.290205 0.068 Uiso 1 1 calc R U . . .
H20B H 0.618672 0.052804 0.224682 0.068 Uiso 1 1 calc R U . . .
H20C H 0.436492 -0.012222 0.231765 0.068 Uiso 1 1 calc R U . . .
C23 C 0.1402(4) 0.0297(2) 0.31707(17) 0.0520(7) Uani 1 1 d . . . . .
H23A H 0.050035 -0.011060 0.339050 0.078 Uiso 1 1 calc R U . . .
H23B H 0.180557 0.101523 0.353026 0.078 Uiso 1 1 calc R U . . .
H23C H 0.236315 -0.011245 0.314316 0.078 Uiso 1 1 calc R U . . .
C8 C 0.7156(3) 0.8065(2) 0.32209(18) 0.0476(6) Uani 1 1 d . . . . .
H8A H 0.643484 0.845618 0.288689 0.071 Uiso 1 1 calc R U . . .
H8B H 0.828332 0.852067 0.343153 0.071 Uiso 1 1 calc R U . . .
H8C H 0.660646 0.790789 0.368216 0.071 Uiso 1 1 calc R U . . .
C17 C 0.1515(4) 0.2668(2) 0.05564(17) 0.0570(8) Uani 1 1 d . . . . .
H17A H 0.079713 0.270058 0.003715 0.086 Uiso 1 1 calc R U . . .
H17B H 0.265233 0.252702 0.045558 0.086 Uiso 1 1 calc R U . . .
H17C H 0.163326 0.336688 0.093995 0.086 Uiso 1 1 calc R U . . .
C22 C 0.0287(5) -0.0650(2) 0.16943(19) 0.0611(8) Uani 1 1 d . . . . .
H22A H 0.136104 -0.093240 0.163977 0.092 Uiso 1 1 calc R U . . .
H22B H -0.026141 -0.054337 0.115798 0.092 Uiso 1 1 calc R U . . .
H22C H -0.048645 -0.117493 0.189613 0.092 Uiso 1 1 calc R U . . .
C24 C 0.6831(5) 1.1244(2) 0.50842(18) 0.0581(8) Uani 1 1 d . . . . .
H24A H 0.610472 1.175323 0.487702 0.070 Uiso 1 1 calc R U . . .
H24B H 0.707506 1.144969 0.569093 0.070 Uiso 1 1 calc R U . . .
C16 C -0.1140(4) 0.1917(3) 0.10361(18) 0.0667(9) Uani 1 1 d . . . . .
H16A H -0.108573 0.259005 0.143994 0.100 Uiso 1 1 calc R U . . .
H16B H -0.170144 0.129215 0.123019 0.100 Uiso 1 1 calc R U . . .
H16C H -0.179829 0.197955 0.050985 0.100 Uiso 1 1 calc R U . . .
C26 C 0.8500(5) 1.1382(3) 0.4766(2) 0.0691(9) Uani 1 1 d . . . . .
H26A H 0.826831 1.120448 0.416409 0.104 Uiso 1 1 calc R U . . .
H26B H 0.923643 1.088983 0.497510 0.104 Uiso 1 1 calc R U . . .
H26C H 0.908134 1.214198 0.495037 0.104 Uiso 1 1 calc R U . . .

loop_
_atom_site_aniso_label
_atom_site_aniso_U_11
_atom_site_aniso_U_22
_atom_site_aniso_U_33
_atom_site_aniso_U_23
_atom_site_aniso_U_13
_atom_site_aniso_U_12
V1 0.01971(16) 0.01869(16) 0.01909(16) 0.00525(11) 0.00356(11) 0.00367(11)
Cl1 0.0266(2) 0.0375(3) 0.0283(2) 0.00969(19) 0.00329(18) 0.01287(19)
Si2 0.0235(3) 0.0193(2) 0.0222(2) 0.00797(19) 0.00234(19) 0.00255(19)
Si1 0.0287(3) 0.0204(2) 0.0215(2) 0.00312(19) 0.0043(2) 0.0000(2)
N3 0.0248(8) 0.0217(8) 0.0205(7) 0.0057(6) 0.0044(6) 0.0054(6)
N1 0.0217(8) 0.0230(8) 0.0173(7) 0.0049(6) 0.0039(6) 0.0027(6)
N2 0.0220(8) 0.0272(8) 0.0210(8) 0.0032(6) 0.0049(6) 0.0029(6)
C5 0.0376(11) 0.0229(9) 0.0219(9) 0.0061(7) 0.0043(8) 0.0128(8)
C2 0.0236(10) 0.0326(11) 0.0248(10) 0.0021(8) 0.0085(8) -0.0014(8)
C4 0.0283(10) 0.0305(10) 0.0226(9) 0.0055(8) 0.0051(7) 0.0122(8)
C18 0.0392(12) 0.0219(10) 0.0363(11) 0.0049(8) 0.0145(9) 0.0049(8)
C1 0.0283(10) 0.0250(9) 0.0158(8) 0.0050(7) 0.0042(7) 0.0012(8)
C6 0.0275(10) 0.0256(10) 0.0341(11) 0.0076(8) 0.0023(8) -0.0023(8)
C9 0.0313(11) 0.0271(10) 0.0233(9) 0.0074(8) 0.0062(8) 0.0016(8)
C3 0.0200(9) 0.0322(11) 0.0285(10) -0.0009(8) 0.0038(8) -0.0004(8)
C12 0.0362(11) 0.0280(10) 0.0313(11) 0.0140(8) 0.0007(9) 0.0071(9)
C21 0.0415(13) 0.0314(12) 0.0416(12) 0.0069(10) 0.0122(10) -0.0065(9)
C7 0.0307(12) 0.0452(14) 0.0477(14) 0.0083(11) -0.0062(10) 0.0027(10)
C15 0.0437(13) 0.0349(12) 0.0257(10) 0.0043(9) -0.0036(9) 0.0013(10)
C10 0.0481(14) 0.0440(13) 0.0376(12) 0.0072(10) 0.0212(11) -0.0004(11)
C11 0.0449(13) 0.0274(10) 0.0288(10) 0.0066(8) 0.0142(9) 0.0093(9)
C14 0.0327(12) 0.0474(14) 0.0423(13) 0.0187(11) -0.0022(10) 0.0088(10)
C13 0.0538(15) 0.0416(13) 0.0461(14) 0.0274(11) 0.0026(11) 0.0083(11)
C25 0.080(2) 0.0376(13) 0.0378(13) 0.0096(10) 0.0148(12) 0.0234(13)
C19 0.0681(19) 0.0524(16) 0.0429(14) -0.0012(12) 0.0223(13) 0.0206(14)
C20 0.0434(14) 0.0379(13) 0.0599(16) 0.0181(11) 0.0091(12) 0.0142(11)
C23 0.0671(18) 0.0452(15) 0.0496(15) 0.0242(12) 0.0225(13) -0.0022(13)
C8 0.0451(14) 0.0312(12) 0.0575(16) -0.0023(11) 0.0032(12) -0.0056(10)
C17 0.0691(19) 0.0549(16) 0.0414(14) 0.0236(12) -0.0133(13) -0.0031(14)
C22 0.085(2) 0.0286(13) 0.0624(18) 0.0015(12) 0.0250(16) -0.0207(13)
C24 0.086(2) 0.0458(15) 0.0481(15) 0.0148(12) 0.0164(15) 0.0189(15)
C16 0.0442(16) 0.106(3) 0.0444(16) 0.0096(16) -0.0124(12) 0.0202(16)
C26 0.077(2) 0.066(2) 0.073(2) 0.0299(17) 0.0151(17) 0.0163(17)

loop_
_atom_type_symbol
_atom_type_description
_atom_type_scat_dispersion_real
_atom_type_scat_dispersion_imag
_atom_type_scat_source
C C 0.0181 0.0091 'International Tables Vol C Tables 4.2.6.8 and 6.1.1.4'
H H 0.0000 0.0000 'International Tables Vol C Tables 4.2.6.8 and 6.1.1.4'
Cl Cl 0.3639 0.7018 'International Tables Vol C Tables 4.2.6.8 and 6.1.1.4'
N N 0.0311 0.0180 'International Tables Vol C Tables 4.2.6.8 and 6.1.1.4'
Si Si 0.2541 0.3302 'International Tables Vol C Tables 4.2.6.8 and 6.1.1.4'
V V 0.0687 2.1097 'International Tables Vol C Tables 4.2.6.8 and 6.1.1.4'

loop_
_geom_angle_atom_site_label_1
_geom_angle_atom_site_label_2
_geom_angle_atom_site_label_3
_geom_angle
_geom_angle_site_symmetry_1
_geom_angle_site_symmetry_3
_geom_angle_publ_flag
N3 V1 Cl1 120.41(5) . . ?
N3 V1 N1 85.13(6) . . ?
N3 V1 N2 121.88(7) . . ?
N1 V1 Cl1 100.29(4) . . ?
N2 V1 Cl1 117.70(5) . . ?
N2 V1 N1 85.69(6) . . ?
N3 Si2 C6 111.56(9) . . ?
N3 Si2 C9 107.50(8) . . ?
N3 Si2 C12 110.48(9) . . ?
C6 Si2 C9 109.86(10) . . ?
C12 Si2 C6 108.23(9) . . ?
C12 Si2 C9 109.18(9) . . ?
N2 Si1 C18 108.83(9) . . ?
N2 Si1 C21 109.49(9) . . ?
N2 Si1 C15 110.88(9) . . ?
C18 Si1 C21 111.56(10) . . ?
C18 Si1 C15 109.71(11) . . ?
C15 Si1 C21 106.37(11) . . ?
Si2 N3 V1 129.27(9) . . ?
C5 N3 V1 114.67(12) . . ?
C5 N3 Si2 115.05(12) . . ?
C2 N1 V1 104.54(11) . . ?
C2 N1 C4 109.32(15) . . ?
C4 N1 V1 104.49(11) . . ?
C1 N1 V1 118.46(12) . . ?
C1 N1 C2 106.81(14) . . ?
C1 N1 C4 112.73(14) . . ?
Si1 N2 V1 132.09(9) . . ?
C3 N2 V1 110.81(12) . . ?
C3 N2 Si1 117.10(12) . . ?
N3 C5 H5A 109.5 . . ?
N3 C5 H5B 109.5 . . ?
N3 C5 C4 110.57(16) . . ?
H5A C5 H5B 108.1 . . ?
C4 C5 H5A 109.5 . . ?
C4 C5 H5B 109.5 . . ?
N1 C2 H2A 109.7 . . ?
N1 C2 H2B 109.7 . . ?
N1 C2 C3 109.98(15) . . ?
H2A C2 H2B 108.2 . . ?
C3 C2 H2A 109.7 . . ?
C3 C2 H2B 109.7 . . ?
N1 C4 C5 111.58(16) . . ?
N1 C4 H4A 109.3 . . ?
N1 C4 H4B 109.3 . . ?
C5 C4 H4A 109.3 . . ?
C5 C4 H4B 109.3 . . ?
H4A C4 H4B 108.0 . . ?
Si1 C18 H18 106.1 . . ?
C19 C18 Si1 113.19(18) . . ?
C19 C18 H18 106.1 . . ?
C20 C18 Si1 114.70(16) . . ?
C20 C18 H18 106.1 . . ?
C20 C18 C19 109.8(2) . . ?
N1 C1 C1 113.58(18) . 2_666 ?
N1 C1 H1A 108.9 . . ?
N1 C1 H1B 108.9 . . ?
C1 C1 H1A 108.9 2_666 . ?
C1 C1 H1B 108.9 2_666 . ?
H1A C1 H1B 107.7 . . ?
Si2 C6 H6 106.4 . . ?
C7 C6 Si2 112.13(15) . . ?
C7 C6 H6 106.4 . . ?
C7 C6 C8 110.6(2) . . ?
C8 C6 Si2 114.28(16) . . ?
C8 C6 H6 106.4 . . ?
Si2 C9 H9 106.7 . . ?
C10 C9 Si2 114.78(15) . . ?
C10 C9 H9 106.7 . . ?
C11 C9 Si2 111.89(13) . . ?
C11 C9 H9 106.7 . . ?
C11 C9 C10 109.59(19) . . ?
N2 C3 C2 109.23(16) . . ?
N2 C3 H3A 109.8 . . ?
N2 C3 H3B 109.8 . . ?
C2 C3 H3A 109.8 . . ?
C2 C3 H3B 109.8 . . ?
H3A C3 H3B 108.3 . . ?
Si2 C12 H12 107.6 . . ?
C14 C12 Si2 112.10(15) . . ?
C14 C12 H12 107.6 . . ?
C14 C12 C13 110.56(19) . . ?
C13 C12 Si2 111.28(16) . . ?
C13 C12 H12 107.6 . . ?
Si1 C21 H21 106.0 . . ?
C23 C21 Si1 114.71(16) . . ?
C23 C21 H21 106.0 . . ?
C23 C21 C22 110.8(2) . . ?
C22 C21 Si1 112.64(17) . . ?
C22 C21 H21 106.0 . . ?
C6 C7 H7A 109.5 . . ?
C6 C7 H7B 109.5 . . ?
C6 C7 H7C 109.5 . . ?
H7A C7 H7B 109.5 . . ?
H7A C7 H7C 109.5 . . ?
H7B C7 H7C 109.5 . . ?
Si1 C15 H15 107.2 . . ?
C17 C15 Si1 113.19(16) . . ?
C17 C15 H15 107.2 . . ?
C16 C15 Si1 111.65(17) . . ?
C16 C15 H15 107.2 . . ?
C16 C15 C17 110.1(2) . . ?
C9 C10 H10A 109.5 . . ?
C9 C10 H10B 109.5 . . ?
C9 C10 H10C 109.5 . . ?
H10A C10 H10B 109.5 . . ?
H10A C10 H10C 109.5 . . ?
H10B C10 H10C 109.5 . . ?
C9 C11 H11A 109.5 . . ?
C9 C11 H11B 109.5 . . ?
C9 C11 H11C 109.5 . . ?
H11A C11 H11B 109.5 . . ?
H11A C11 H11C 109.5 . . ?
H11B C11 H11C 109.5 . . ?
C12 C14 H14A 109.5 . . ?
C12 C14 H14B 109.5 . . ?
C12 C14 H14C 109.5 . . ?
H14A C14 H14B 109.5 . . ?
H14A C14 H14C 109.5 . . ?
H14B C14 H14C 109.5 . . ?
C12 C13 H13A 109.5 . . ?
C12 C13 H13B 109.5 . . ?
C12 C13 H13C 109.5 . . ?
H13A C13 H13B 109.5 . . ?
H13A C13 H13C 109.5 . . ?
H13B C13 H13C 109.5 . . ?
C25 C25 H25A 108.5 2_676 . ?
C25 C25 H25B 108.5 2_676 . ?
C25 C25 C24 115.1(3) 2_676 . ?
H25A C25 H25B 107.5 . . ?
C24 C25 H25A 108.5 . . ?
C24 C25 H25B 108.5 . . ?
C18 C19 H19A 109.5 . . ?
C18 C19 H19B 109.5 . . ?
C18 C19 H19C 109.5 . . ?
H19A C19 H19B 109.5 . . ?
H19A C19 H19C 109.5 . . ?
H19B C19 H19C 109.5 . . ?
C18 C20 H20A 109.5 . . ?
C18 C20 H20B 109.5 . . ?
C18 C20 H20C 109.5 . . ?
H20A C20 H20B 109.5 . . ?
H20A C20 H20C 109.5 . . ?
H20B C20 H20C 109.5 . . ?
C21 C23 H23A 109.5 . . ?
C21 C23 H23B 109.5 . . ?
C21 C23 H23C 109.5 . . ?
H23A C23 H23B 109.5 . . ?
H23A C23 H23C 109.5 . . ?
H23B C23 H23C 109.5 . . ?
C6 C8 H8A 109.5 . . ?
C6 C8 H8B 109.5 . . ?
C6 C8 H8C 109.5 . . ?
H8A C8 H8B 109.5 . . ?
H8A C8 H8C 109.5 . . ?
H8B C8 H8C 109.5 . . ?
C15 C17 H17A 109.5 . . ?
C15 C17 H17B 109.5 . . ?
C15 C17 H17C 109.5 . . ?
H17A C17 H17B 109.5 . . ?
H17A C17 H17C 109.5 . . ?
H17B C17 H17C 109.5 . . ?
C21 C22 H22A 109.5 . . ?
C21 C22 H22B 109.5 . . ?
C21 C22 H22C 109.5 . . ?
H22A C22 H22B 109.5 . . ?
H22A C22 H22C 109.5 . . ?
H22B C22 H22C 109.5 . . ?
C25 C24 H24A 108.8 . . ?
C25 C24 H24B 108.8 . . ?
H24A C24 H24B 107.7 . . ?
C26 C24 C25 113.7(3) . . ?
C26 C24 H24A 108.8 . . ?
C26 C24 H24B 108.8 . . ?
C15 C16 H16A 109.5 . . ?
C15 C16 H16B 109.5 . . ?
C15 C16 H16C 109.5 . . ?
H16A C16 H16B 109.5 . . ?
H16A C16 H16C 109.5 . . ?
H16B C16 H16C 109.5 . . ?
C24 C26 H26A 109.5 . . ?
C24 C26 H26B 109.5 . . ?
C24 C26 H26C 109.5 . . ?
H26A C26 H26B 109.5 . . ?
H26A C26 H26C 109.5 . . ?
H26B C26 H26C 109.5 . . ?

loop_
_geom_bond_atom_site_label_1
_geom_bond_atom_site_label_2
_geom_bond_distance
_geom_bond_site_symmetry_2
_geom_bond_publ_flag
V1 Cl1 2.2970(5) . ?
V1 N3 1.9223(16) . ?
V1 N1 2.1435(15) . ?
V1 N2 1.9303(16) . ?
Si2 N3 1.7461(16) . ?
Si2 C6 1.896(2) . ?
Si2 C9 1.897(2) . ?
Si2 C12 1.889(2) . ?
Si1 N2 1.7448(16) . ?
Si1 C18 1.897(2) . ?
Si1 C21 1.905(2) . ?
Si1 C15 1.904(2) . ?
N3 C5 1.475(2) . ?
N1 C2 1.498(2) . ?
N1 C4 1.499(2) . ?
N1 C1 1.491(2) . ?
N2 C3 1.479(3) . ?
C5 H5A 0.9900 . ?
C5 H5B 0.9900 . ?
C5 C4 1.511(3) . ?
C2 H2A 0.9900 . ?
C2 H2B 0.9900 . ?
C2 C3 1.512(3) . ?
C4 H4A 0.9900 . ?
C4 H4B 0.9900 . ?
C18 H18 1.0000 . ?
C18 C19 1.531(3) . ?
C18 C20 1.531(3) . ?
C1 C1 1.513(4) 2_666 ?
C1 H1A 0.9900 . ?
C1 H1B 0.9900 . ?
C6 H6 1.0000 . ?
C6 C7 1.527(3) . ?
C6 C8 1.531(3) . ?
C9 H9 1.0000 . ?
C9 C10 1.528(3) . ?
C9 C11 1.526(3) . ?
C3 H3A 0.9900 . ?
C3 H3B 0.9900 . ?
C12 H12 1.0000 . ?
C12 C14 1.533(3) . ?
C12 C13 1.539(3) . ?
C21 H21 1.0000 . ?
C21 C23 1.537(4) . ?
C21 C22 1.539(3) . ?
C7 H7A 0.9800 . ?
C7 H7B 0.9800 . ?
C7 H7C 0.9800 . ?
C15 H15 1.0000 . ?
C15 C17 1.527(4) . ?
C15 C16 1.524(4) . ?
C10 H10A 0.9800 . ?
C10 H10B 0.9800 . ?
C10 H10C 0.9800 . ?
C11 H11A 0.9800 . ?
C11 H11B 0.9800 . ?
C11 H11C 0.9800 . ?
C14 H14A 0.9800 . ?
C14 H14B 0.9800 . ?
C14 H14C 0.9800 . ?
C13 H13A 0.9800 . ?
C13 H13B 0.9800 . ?
C13 H13C 0.9800 . ?
C25 C25 1.513(6) 2_676 ?
C25 H25A 0.9900 . ?
C25 H25B 0.9900 . ?
C25 C24 1.518(4) . ?
C19 H19A 0.9800 . ?
C19 H19B 0.9800 . ?
C19 H19C 0.9800 . ?
C20 H20A 0.9800 . ?
C20 H20B 0.9800 . ?
C20 H20C 0.9800 . ?
C23 H23A 0.9800 . ?
C23 H23B 0.9800 . ?
C23 H23C 0.9800 . ?
C8 H8A 0.9800 . ?
C8 H8B 0.9800 . ?
C8 H8C 0.9800 . ?
C17 H17A 0.9800 . ?
C17 H17B 0.9800 . ?
C17 H17C 0.9800 . ?
C22 H22A 0.9800 . ?
C22 H22B 0.9800 . ?
C22 H22C 0.9800 . ?
C24 H24A 0.9900 . ?
C24 H24B 0.9900 . ?
C24 C26 1.506(5) . ?
C16 H16A 0.9800 . ?
C16 H16B 0.9800 . ?
C16 H16C 0.9800 . ?
C26 H26A 0.9800 . ?
C26 H26B 0.9800 . ?
C26 H26C 0.9800 . ?

loop_
_geom_torsion_atom_site_label_1
_geom_torsion_atom_site_label_2
_geom_torsion_atom_site_label_3
_geom_torsion_atom_site_label_4
_geom_torsion
_geom_torsion_site_symmetry_1
_geom_torsion_site_symmetry_2
_geom_torsion_site_symmetry_3
_geom_torsion_site_symmetry_4
_geom_torsion_publ_flag
V1 N3 C5 C4 -24.70(19) . . . . ?
V1 N1 C2 C3 -33.83(18) . . . . ?
V1 N1 C4 C5 -35.36(17) . . . . ?
V1 N1 C1 C1 67.6(2) . . . 2_666 ?
V1 N2 C3 C2 -40.19(19) . . . . ?
Si2 N3 C5 C4 165.70(13) . . . . ?
Si1 N2 C3 C2 139.05(14) . . . . ?
N3 Si2 C6 C7 49.76(19) . . . . ?
N3 Si2 C6 C8 -77.07(18) . . . . ?
N3 Si2 C9 C10 -147.15(16) . . . . ?
N3 Si2 C9 C11 -21.45(17) . . . . ?
N3 Si2 C12 C14 -48.58(18) . . . . ?
N3 Si2 C12 C13 -172.98(15) . . . . ?
N3 C5 C4 N1 40.7(2) . . . . ?
N1 C2 C3 N2 49.8(2) . . . . ?
N2 Si1 C18 C19 -152.87(17) . . . . ?
N2 Si1 C18 C20 80.03(17) . . . . ?
C2 N1 C4 C5 -146.80(16) . . . . ?
C2 N1 C1 C1 -174.9(2) . . . 2_666 ?
C4 N1 C2 C3 77.58(19) . . . . ?
C4 N1 C1 C1 -54.8(3) . . . 2_666 ?
C18 Si1 N2 V1 19.43(15) . . . . ?
C18 Si1 N2 C3 -159.61(14) . . . . ?
C1 N1 C2 C3 -160.17(16) . . . . ?
C1 N1 C4 C5 94.58(18) . . . . ?
C6 Si2 N3 V1 -99.89(12) . . . . ?
C6 Si2 N3 C5 67.87(15) . . . . ?
C6 Si2 C9 C10 -25.58(19) . . . . ?
C6 Si2 C9 C11 100.12(16) . . . . ?
C6 Si2 C12 C14 -170.99(16) . . . . ?
C6 Si2 C12 C13 64.61(18) . . . . ?
C9 Si2 N3 V1 20.62(14) . . . . ?
C9 Si2 N3 C5 -171.62(13) . . . . ?
C9 Si2 C6 C7 -69.35(18) . . . . ?
C9 Si2 C6 C8 163.82(17) . . . . ?
C9 Si2 C12 C14 69.45(18) . . . . ?
C9 Si2 C12 C13 -54.95(18) . . . . ?
C12 Si2 N3 V1 139.67(11) . . . . ?
C12 Si2 N3 C5 -52.57(16) . . . . ?
C12 Si2 C6 C7 171.51(17) . . . . ?
C12 Si2 C6 C8 44.7(2) . . . . ?
C12 Si2 C9 C10 92.97(18) . . . . ?
C12 Si2 C9 C11 -141.33(15) . . . . ?
C21 Si1 N2 V1 141.60(13) . . . . ?
C21 Si1 N2 C3 -37.43(17) . . . . ?
C21 Si1 C18 C19 86.21(19) . . . . ?
C21 Si1 C18 C20 -40.89(19) . . . . ?
C15 Si1 N2 V1 -101.33(14) . . . . ?
C15 Si1 N2 C3 79.63(16) . . . . ?
C15 Si1 C18 C19 -31.4(2) . . . . ?
C15 Si1 C18 C20 -158.50(16) . . . . ?
C25 C25 C24 C26 178.7(3) 2_676 . . . ?
